data_2016287
loop_
_publ_author_name
'Balderson, James L.'
'Fernandes, Manuel  A.'
'Michael, Joseph P.'
'Perry, Christopher B.'

_publ_section_title
;
 Hydrogen-bonding patterns in enaminones:
 (2<i>Z</i>)-1-(4-bromophenyl)-2-(pyrrolidin-2-ylidene)ethanone and its
 piperidin-2-ylidene and azepan-2-ylidene analogues
;
_journal_coeditor_code AV3112
_journal_issue 12
_journal_name_full 'Acta Crystallographica Section C'
_journal_page_first o734
_journal_page_last o738
_journal_paper_doi 10.1107/S0108270107053206
_journal_volume 63
_journal_year 2007
_chemical_formula_iupac 'C13 H14 Br N O'
_chemical_formula_moiety 'C13 H14 Br N O'
_chemical_formula_sum 'C13 H14 Br N O'
_chemical_formula_weight 280.16
_chemical_name_systematic
;
(2Z)-1-(4-Bromophenyl)-2-(piperidin-2-ylidene)ethanone
;
_space_group_IT_number 2
_symmetry_cell_setting triclinic
_symmetry_space_group_name_Hall '-P 1'
_symmetry_space_group_name_H-M 'P -1'
_atom_sites_solution_hydrogens geom
_atom_sites_solution_primary direct
_atom_sites_solution_secondary difmap
_audit_creation_method SHELXL97
_cell_angle_alpha 99.844(2)
_cell_angle_beta 99.5450(10)
_cell_angle_gamma 102.189(2)
_cell_formula_units_Z 2
_cell_length_a 6.9303(2)
_cell_length_b 7.6280(2)
_cell_length_c 12.1060(3)
_cell_measurement_reflns_used 3654
_cell_measurement_temperature 173(2)
_cell_measurement_theta_max 28.19
_cell_measurement_theta_min 2.80
_cell_volume 602.64(3)
_computing_cell_refinement 'APEX2 (Bruker, 2005)'
_computing_data_collection 'APEX2 (Bruker, 2005)'
_computing_data_reduction 'SAINT-NT (Bruker, 2005)'
_computing_molecular_graphics
;
ORTEP-3 for Windows (Farrugia, 1997) and DIAMOND (Brandenburg,
1999)
;
_computing_publication_material
;
WinGX (Farrugia, 1999) and PLATON (Spek, 2003)
;
_computing_structure_refinement 'SHELXL97 (Sheldrick, 1997)'
_computing_structure_solution 'SHELXS97 (Sheldrick, 1997)'
_diffrn_ambient_temperature 173(2)
_diffrn_measured_fraction_theta_full 1.000
_diffrn_measured_fraction_theta_max 1.000
_diffrn_measurement_device_type 'Bruker APEXII CCD area-detector'
_diffrn_measurement_method '\f and \w'
_diffrn_radiation_monochromator graphite
_diffrn_radiation_source 'fine-focus sealed tube'
_diffrn_radiation_type MoK\a
_diffrn_radiation_wavelength 0.71073
_diffrn_reflns_av_R_equivalents 0.0332
_diffrn_reflns_av_sigmaI/netI 0.0340
_diffrn_reflns_limit_h_max 8
_diffrn_reflns_limit_h_min -9
_diffrn_reflns_limit_k_max 10
_diffrn_reflns_limit_k_min -10
_diffrn_reflns_limit_l_max 15
_diffrn_reflns_limit_l_min -14
_diffrn_reflns_number 7739
_diffrn_reflns_theta_full 28.00
_diffrn_reflns_theta_max 28.00
_diffrn_reflns_theta_min 1.75
_exptl_absorpt_coefficient_mu 3.389
_exptl_absorpt_correction_T_max 0.5929
_exptl_absorpt_correction_T_min 0.3797
_exptl_absorpt_correction_type integration
_exptl_absorpt_process_details '[face-indexed using XPREP (Bruker, 2005)]'
_exptl_crystal_colour colourless
_exptl_crystal_density_diffrn 1.544
_exptl_crystal_density_method 'not measured'
_exptl_crystal_description block
_exptl_crystal_F_000 284
_exptl_crystal_size_max 0.49
_exptl_crystal_size_mid 0.19
_exptl_crystal_size_min 0.17
_refine_diff_density_max 0.523
_refine_diff_density_min -0.356
_refine_ls_extinction_method none
_refine_ls_goodness_of_fit_ref 1.138
_refine_ls_hydrogen_treatment mixed
_refine_ls_matrix_type full
_refine_ls_number_parameters 149
_refine_ls_number_reflns 2903
_refine_ls_number_restraints 0
_refine_ls_restrained_S_all 1.138
_refine_ls_R_factor_all 0.0369
_refine_ls_R_factor_gt 0.0266
_refine_ls_shift/su_max 0.000
_refine_ls_shift/su_mean 0.000
_refine_ls_structure_factor_coef Fsqd
_refine_ls_weighting_details 'calc w = 1/[\s^2^(Fo^2^)+(0.0621P)^2^] where P=(Fo^2^+2Fc^2^)/3'
_refine_ls_weighting_scheme calc
_refine_ls_wR_factor_gt 0.0730
_refine_ls_wR_factor_ref 0.1068
_reflns_number_gt 2387
_reflns_number_total 2903
_reflns_threshold_expression I>2\s(I)
_cod_data_source_file av3112.cif
_cod_data_source_block II
_cod_database_code 2016287
_cod_database_fobs_code 2016287

loop_
_symmetry_equiv_pos_as_xyz
'x, y, z'
'-x, -y, -z'

loop_
_atom_site_type_symbol
_atom_site_label
_atom_site_fract_x
_atom_site_fract_y
_atom_site_fract_z
_atom_site_U_iso_or_equiv
_atom_site_adp_type
_atom_site_calc_flag
_atom_site_refinement_flags
_atom_site_occupancy
C C1 0.7406(3) 0.1877(3) 0.5893(2) 0.0228(5) Uani d . 1
C C2 0.6673(4) 0.2560(3) 0.49363(19) 0.0256(5) Uani d . 1
H H2 0.5432 0.2910 0.4903 0.031 Uiso calc R 1
C C3 0.7663(4) 0.2746(3) 0.4045(2) 0.0244(5) Uani d . 1
C C4 0.6748(4) 0.3425(4) 0.3038(2) 0.0316(6) Uani d . 1
H H4A 0.6088 0.4397 0.3315 0.038 Uiso calc R 1
H H4B 0.5690 0.2401 0.2518 0.038 Uiso calc R 1
C C5 0.8283(4) 0.4190(4) 0.2362(2) 0.0348(6) Uani d . 1
H H5A 0.7570 0.4402 0.1636 0.042 Uiso calc R 1
H H5B 0.9163 0.5379 0.2814 0.042 Uiso calc R 1
C C6 0.9547(5) 0.2851(4) 0.2105(2) 0.0364(6) Uani d . 1
H H6A 1.0517 0.3329 0.1648 0.044 Uiso calc R 1
H H6B 0.8667 0.1663 0.1650 0.044 Uiso calc R 1
C C7 1.0681(4) 0.2569(4) 0.3216(2) 0.0333(6) Uani d . 1
H H7A 1.1257 0.1495 0.3049 0.040 Uiso calc R 1
H H7B 1.1815 0.3660 0.3560 0.040 Uiso calc R 1
C C8 0.6293(3) 0.1936(3) 0.6869(2) 0.0216(5) Uani d . 1
C C9 0.4242(4) 0.1782(3) 0.6708(2) 0.0228(5) Uani d . 1
H H9 0.3478 0.1635 0.5955 0.027 Uiso calc R 1
C C10 0.3268(4) 0.1840(3) 0.7629(2) 0.0261(5) Uani d . 1
H H10 0.1850 0.1710 0.7509 0.031 Uiso calc R 1
C C11 0.4411(4) 0.2090(3) 0.8718(2) 0.0272(5) Uani d . 1
C C12 0.6478(4) 0.2225(4) 0.8905(2) 0.0316(6) Uani d . 1
H H12 0.7245 0.2378 0.9658 0.038 Uiso calc R 1
C C13 0.7387(4) 0.2131(4) 0.7975(2) 0.0288(5) Uani d . 1
H H13 0.8793 0.2201 0.8090 0.035 Uiso calc R 1
Br Br1 0.31212(4) 0.22456(4) 0.99788(2) 0.04251(14) Uani d . 1
N N1 0.9397(3) 0.2276(3) 0.40349(18) 0.0275(4) Uani d . 1
H H1 0.998(5) 0.171(5) 0.444(3) 0.048(10) Uiso d . 1
O O1 0.8965(3) 0.1304(3) 0.60014(15) 0.0302(4) Uani d . 1

loop_
_atom_site_aniso_label
_atom_site_aniso_U_11
_atom_site_aniso_U_22
_atom_site_aniso_U_33
_atom_site_aniso_U_12
_atom_site_aniso_U_13
_atom_site_aniso_U_23
C1 0.0205(11) 0.0259(11) 0.0203(11) 0.0061(9) 0.0026(9) 0.0022(9)
C2 0.0257(12) 0.0288(12) 0.0219(12) 0.0076(10) 0.0021(10) 0.0060(10)
C3 0.0248(12) 0.0233(11) 0.0229(11) 0.0049(9) 0.0029(9) 0.0026(9)
C4 0.0331(14) 0.0394(14) 0.0277(13) 0.0137(11) 0.0086(11) 0.0136(11)
C5 0.0471(16) 0.0316(13) 0.0279(13) 0.0082(12) 0.0110(12) 0.0114(11)
C6 0.0493(17) 0.0371(14) 0.0292(14) 0.0126(13) 0.0199(12) 0.0100(11)
C7 0.0319(14) 0.0370(14) 0.0358(14) 0.0109(11) 0.0168(12) 0.0081(11)
C8 0.0221(11) 0.0235(11) 0.0208(11) 0.0092(9) 0.0052(9) 0.0043(9)
C9 0.0231(11) 0.0251(11) 0.0204(11) 0.0079(9) 0.0023(9) 0.0050(9)
C10 0.0233(12) 0.0276(12) 0.0280(12) 0.0081(10) 0.0052(10) 0.0056(10)
C11 0.0328(13) 0.0296(12) 0.0200(11) 0.0072(10) 0.0086(10) 0.0052(9)
C12 0.0297(13) 0.0448(15) 0.0193(11) 0.0104(11) 0.0008(10) 0.0068(10)
C13 0.0217(12) 0.0419(14) 0.0230(12) 0.0104(10) 0.0024(9) 0.0067(10)
Br1 0.0422(2) 0.0624(2) 0.02652(17) 0.01429(14) 0.01652(12) 0.00835(13)
N1 0.0272(11) 0.0336(11) 0.0237(10) 0.0081(9) 0.0068(8) 0.0090(9)
O1 0.0251(9) 0.0455(11) 0.0248(9) 0.0166(8) 0.0055(7) 0.0104(8)

loop_
_atom_type_symbol
_atom_type_description
_atom_type_scat_dispersion_real
_atom_type_scat_dispersion_imag
_atom_type_scat_source
C C 0.0033 0.0016 'International Tables Vol C Tables 4.2.6.8 and 6.1.1.4'
H H 0.0000 0.0000 'International Tables Vol C Tables 4.2.6.8 and 6.1.1.4'
N N 0.0061 0.0033 'International Tables Vol C Tables 4.2.6.8 and 6.1.1.4'
O O 0.0106 0.0060 'International Tables Vol C Tables 4.2.6.8 and 6.1.1.4'
Br Br -0.2901 2.4595 'International Tables Vol C Tables 4.2.6.8 and 6.1.1.4'

loop_
_geom_angle_atom_site_label_1
_geom_angle_atom_site_label_2
_geom_angle_atom_site_label_3
_geom_angle
O1 C1 C2 123.6(2)
O1 C1 C8 118.1(2)
C2 C1 C8 118.2(2)
C3 C2 C1 123.6(2)
C3 C2 H2 118.2
C1 C2 H2 118.2
N1 C3 C2 121.3(2)
N1 C3 C4 118.3(2)
C2 C3 C4 120.3(2)
C3 C4 C5 113.4(2)
C3 C4 H4A 108.9
C5 C4 H4A 108.9
C3 C4 H4B 108.9
C5 C4 H4B 108.9
H4A C4 H4B 107.7
C6 C5 C4 109.7(2)
C6 C5 H5A 109.7
C4 C5 H5A 109.7
C6 C5 H5B 109.7
C4 C5 H5B 109.7
H5A C5 H5B 108.2
C5 C6 C7 109.7(2)
C5 C6 H6A 109.7
C7 C6 H6A 109.7
C5 C6 H6B 109.7
C7 C6 H6B 109.7
H6A C6 H6B 108.2
N1 C7 C6 112.3(2)
N1 C7 H7A 109.1
C6 C7 H7A 109.1
N1 C7 H7B 109.1
C6 C7 H7B 109.1
H7A C7 H7B 107.9
C9 C8 C13 118.7(2)
C9 C8 C1 122.9(2)
C13 C8 C1 118.4(2)
C8 C9 C10 121.3(2)
C8 C9 H9 119.4
C10 C9 H9 119.4
C11 C10 C9 118.5(2)
C11 C10 H10 120.8
C9 C10 H10 120.8
C10 C11 C12 121.6(2)
C10 C11 Br1 118.87(19)
C12 C11 Br1 119.58(18)
C13 C12 C11 118.5(2)
C13 C12 H12 120.8
C11 C12 H12 120.8
C12 C13 C8 121.5(2)
C12 C13 H13 119.2
C8 C13 H13 119.2
C3 N1 C7 126.7(2)
C3 N1 H1 131(3)
C7 N1 H1 102(3)

loop_
_geom_bond_atom_site_label_1
_geom_bond_atom_site_label_2
_geom_bond_distance
C1 O1 1.244(3)
C1 C2 1.412(3)
C1 C8 1.513(3)
C2 C3 1.382(3)
C2 H2 0.9500
C3 N1 1.326(3)
C3 C4 1.502(3)
C4 C5 1.527(4)
C4 H4A 0.9900
C4 H4B 0.9900
C5 C6 1.506(4)
C5 H5A 0.9900
C5 H5B 0.9900
C6 C7 1.514(4)
C6 H6A 0.9900
C6 H6B 0.9900
C7 N1 1.452(3)
C7 H7A 0.9900
C7 H7B 0.9900
C8 C9 1.379(3)
C8 C13 1.392(3)
C9 C10 1.395(3)
C9 H9 0.9500
C10 C11 1.381(3)
C10 H10 0.9500
C11 C12 1.391(4)
C11 Br1 1.892(2)
C12 C13 1.378(3)
C12 H12 0.9500
C13 H13 0.9500
N1 H1 0.82(4)

loop_
_geom_hbond_atom_site_label_D
_geom_hbond_atom_site_label_H
_geom_hbond_atom_site_label_A
_geom_hbond_site_symmetry_A
_geom_hbond_distance_DH
_geom_hbond_distance_HA
_geom_hbond_distance_DA
_geom_hbond_angle_DHA
_geom_hbond_publ_flag
N1 H1 O1 . 0.82(4) 2.17(4) 2.656(3) 118(3) yes
N1 H1 O1 2_756 0.82(4) 2.55(4) 3.168(3) 133(3) yes
C5 H5B O1 2_766 0.99 2.63 3.609(3) 172 yes
C7 H7A O1 2_756 0.99 2.58 3.297(4) 129 yes
C10 H10 O1 1_455 0.95 2.40 3.194(3) 141 yes
C6 H6A Br1 1_654 0.99 3.05 3.894(3) 144 yes

loop_
_geom_torsion_atom_site_label_1
_geom_torsion_atom_site_label_2
_geom_torsion_atom_site_label_3
_geom_torsion_atom_site_label_4
_geom_torsion
O1 C1 C2 C3 -3.3(4)
C8 C1 C2 C3 173.5(2)
C1 C2 C3 N1 0.3(4)
C1 C2 C3 C4 178.0(2)
N1 C3 C4 C5 -22.7(3)
C2 C3 C4 C5 159.5(2)
C3 C4 C5 C6 49.1(3)
C4 C5 C6 C7 -61.0(3)
C5 C6 C7 N1 46.2(3)
O1 C1 C8 C9 -152.0(2)
C2 C1 C8 C9 31.1(3)
O1 C1 C8 C13 27.2(3)
C2 C1 C8 C13 -149.7(2)
C13 C8 C9 C10 0.7(4)
C1 C8 C9 C10 179.9(2)
C8 C9 C10 C11 1.2(4)
C9 C10 C11 C12 -2.1(4)
C9 C10 C11 Br1 178.10(18)
C10 C11 C12 C13 1.0(4)
Br1 C11 C12 C13 -179.2(2)
C11 C12 C13 C8 1.0(4)
C9 C8 C13 C12 -1.8(4)
C1 C8 C13 C12 178.9(2)
C2 C3 N1 C7 -173.5(2)
C4 C3 N1 C7 8.8(4)
C6 C7 N1 C3 -20.9(4)

loop_
_cod_related_entry_id
_cod_related_entry_database
_cod_related_entry_code
1 ChemSpider 30654082
